data_9017165
loop_
_publ_author_name
'Hawthorne, F. C.'
'Abdu, Y. A.'
'Tait, K. T.'
'Back, M. E.'

_publ_section_title
;
 The crystal structure of yofortierite
;
_journal_name_full 'The Canadian Mineralogist'
_journal_page_first 243
_journal_page_last 251
_journal_volume 51
_journal_year 2013
_chemical_compound_source 'Poudrette Quarry, Mont St. Hilaire, Quebec, Canada'
_chemical_formula_sum 'Al0.01 Ca0.18 Fe0.22 H17.22 Mg1.02 Mn3.1 O29.28 Si8 Ti0.02 Zn0.11'
_chemical_name_mineral Yofortierite
_space_group_IT_number 12
_space_group_name_Hall '-C 2y'
_space_group_name_H-M_alt 'C 1 2/m 1'
_symmetry_space_group_name_H-M 'C 1 2/m 1'
_cell_angle_alpha 90
_cell_angle_beta 105.878
_cell_angle_gamma 90
_cell_formula_units_Z 2
_cell_length_a 14.1686
_cell_length_b 17.8583
_cell_length_c 5.2919
_cell_volume 1287.907
_database_code_amcsd 0019873
_exptl_crystal_density_diffrn 2.407
_cod_data_source_file inputs/fixed/downloads/07/07377.cif
_cod_data_source_block 07377
_cod_original_formula_sum 'Si8 Mn3.1 Mg1.02 Al.01 Ti.02 Fe.22 Zn.11 Ca.18 O29.28 H17.22'
_cod_database_code 9017165

loop_
_space_group_symop_operation_xyz
x,y,z
1/2+x,1/2+y,z
x,-y,z
1/2+x,1/2-y,z
-x,y,-z
1/2-x,1/2+y,-z
-x,-y,-z
1/2-x,1/2-y,-z

loop_
_atom_site_aniso_label
_atom_site_aniso_U_11
_atom_site_aniso_U_22
_atom_site_aniso_U_33
_atom_site_aniso_U_12
_atom_site_aniso_U_13
_atom_site_aniso_U_23
Si1 0.02040 0.01040 0.01200 -0.00120 0.00640 -0.00030
Si2 0.02330 0.01100 0.01120 -0.00150 0.00560 -0.00100
Mn1 0.02090 0.01320 0.01080 0.00000 0.00590 0.00000
Mg1 0.02090 0.01320 0.01080 0.00000 0.00590 0.00000
Al2 0.01940 0.02080 0.01150 0.00000 0.00510 0.00000
Ti2 0.01940 0.02080 0.01150 0.00000 0.00510 0.00000
Fe2 0.01940 0.02080 0.01150 0.00000 0.00510 0.00000
Mn2 0.01940 0.02080 0.01150 0.00000 0.00510 0.00000
Zn2 0.01940 0.02080 0.01150 0.00000 0.00510 0.00000
Mg2 0.01940 0.02080 0.01150 0.00000 0.00510 0.00000
Ca3 0.02290 0.01920 0.01240 0.00000 0.00400 0.00000
Mn3 0.02290 0.01920 0.01240 0.00000 0.00400 0.00000
Mg3 0.02290 0.01920 0.01240 0.00000 0.00400 0.00000
O1 0.02110 0.01600 0.01710 -0.00130 0.00700 -0.00200
O2 0.02580 0.03030 0.01550 0.00510 0.00580 -0.00310
O3 0.05800 0.01340 0.02500 -0.01240 0.01320 -0.00170
O4 0.02520 0.01910 0.01890 0.00000 0.00750 0.00000
Wat4 0.02520 0.01910 0.01890 0.00000 0.00750 0.00000
O5 0.02720 0.01310 0.02360 0.00000 0.00760 0.00000
O6 0.02420 0.01830 0.01550 -0.00030 0.00740 0.00470
O7 0.02630 0.02010 0.01410 -0.00210 0.00660 -0.00530
Wat8 0.05200 0.05200 0.04700 -0.01850 0.01210 0.00450
Wat9 0.12800 0.14500 0.25000 0.00000 0.12200 0.00000
Wat10 0.08900 0.07400 0.08500 0.00000 -0.00300 0.00000

loop_
_atom_site_label
_atom_site_fract_x
_atom_site_fract_y
_atom_site_fract_z
_atom_site_occupancy
_atom_site_U_iso_or_equiv
_atom_site_type_symbol
_atom_site_attached_hydrogens
Si1 0.29667 0.41441 0.02119 1.00000 0.01390 Si 0
Si2 0.29544 0.33245 0.52172 1.00000 0.01500 Si 0
Mn1 0.50000 0.50000 0.00000 0.57000 0.01470 Mn 0
Mg1 0.50000 0.50000 0.00000 0.43000 0.01470 Mg 0
Al2 0.50000 0.41128 0.50000 0.00500 0.01710 Al 0
Ti2 0.50000 0.41128 0.50000 0.01000 0.01710 Ti 0
Fe2 0.50000 0.41128 0.50000 0.11000 0.01710 Fe 0
Mn2 0.50000 0.41128 0.50000 0.63500 0.01710 Mn 0
Zn2 0.50000 0.41128 0.50000 0.05500 0.01710 Zn 0
Mg2 0.50000 0.41128 0.50000 0.01500 0.01710 Mg 0
Ca3 0.50000 0.31362 0.00000 0.09000 0.01830 Ca 0
Mn3 0.50000 0.31362 0.00000 0.63000 0.01830 Mn 0
Mg3 0.50000 0.31362 0.00000 0.28000 0.01830 Mg 0
O1 0.41446 0.40991 0.10740 1.00000 0.01770 O 0
O2 0.41240 0.33161 0.60840 1.00000 0.02380 O 0
O3 0.25000 0.25000 0.50000 1.00000 0.03160 O 0
O4 0.57540 0.50000 0.39660 0.67000 0.02080 O 0
Wat4 0.57540 0.50000 0.39660 0.33000 0.02080 O 2
O5 0.25720 0.50000 0.00700 1.00000 0.02120 O 0
O6 0.25093 0.37121 0.23290 1.00000 0.01900 O 0
O7 0.25140 0.37756 0.73340 1.00000 0.02000 O 0
Wat8 0.40650 0.23060 0.10330 1.00000 0.05060 O 2
Wat9 0.57760 0.00000 0.27600 0.82000 0.16000 O 2
Wat10 0.50000 0.12610 0.50000 0.82000 0.08800 O 2
H 0.64720 0.50000 0.45600 0.67000 0.07000 H 0

loop_
_cod_changelog_entry_id
_cod_changelog_entry_author
_cod_changelog_entry_date
_cod_changelog_entry_text
1
;cod-tools version 3.8.0
Id: cif_guess_AMCSD_atom_types 9574 2023-05-10 09:00:05Z saulius
;
2023-05-10T18:57:53+03:00
;Derived atom types and hydrogen counts
from atom names that follow the AMCSD naming convention
(Wat == water, O-H == hydroxyl).
;

loop_
_cod_related_entry_id
_cod_related_entry_database
_cod_related_entry_code
1 AMCSD 0019873
